data_4303874
loop_
_publ_author_name
'G\'eza Szigethy'
'Kenneth N. Raymond'

_publ_section_title
;
Designing the Ideal Uranyl Ligand: a Sterically Induced Speciation Change
in Complexes with Thiophene-Bridged Bis(3-hydroxy-N-methylpyridin-2-one)(1)
;
_journal_name_full 'Inorganic Chemistry'
_journal_page_first 11489
_journal_page_last 11491
_journal_paper_doi 10.1021/ic901815b
_journal_volume 48
_journal_year 2009
_chemical_formula_moiety 'C48 H56 N8 O18 S8 U2, 5.33(C H4 O)'
_chemical_formula_sum 'C53.33 H77.2 N8 O23.33 S8 U2'
_chemical_formula_weight 1936.35
_chemical_melting_point ?
_chemical_name_common 'Et-3,4-Thiophene-bis-Me-3,2-HOPO, uranyl dimer, methanol solvate'
_chemical_name_systematic
; 
 ? 
;
_space_group_IT_number 2
_symmetry_cell_setting triclinic
_symmetry_space_group_name_Hall '-P 1'
_symmetry_space_group_name_H-M 'P -1'
_atom_sites_solution_hydrogens geom
_atom_sites_solution_primary direct
_atom_sites_solution_secondary difmap
_audit_creation_method SHELXL-97
_cell_angle_alpha 101.808(6)
_cell_angle_beta 90.613(6)
_cell_angle_gamma 109.875(6)
_cell_formula_units_Z 2
_cell_length_a 12.472(5)
_cell_length_b 16.603(7)
_cell_length_c 18.674(7)
_cell_measurement_reflns_used 5870
_cell_measurement_temperature 143(2)
_cell_measurement_theta_max 25.296
_cell_measurement_theta_min 2.633
_cell_volume 3546(2)
_computing_cell_refinement 'SAINT V7.60A'
_computing_data_collection 'Bruker APEX2 v2009.3-0'
_computing_data_reduction 'SAINT V7.60A'
_computing_molecular_graphics 'ORTEP-3 v.1.08, POV-Ray v3.6.1c.icl8.win32'
_computing_publication_material 'ORTEP-3 v.1.08, POV-Ray v3.6.1c.icl8.win32'
_computing_structure_refinement 'SHELXL-97 (Sheldrick, 1997)'
_computing_structure_solution 'SHELXS-97 (Sheldrick, 1990)'
_diffrn_ambient_temperature 143(2)
_diffrn_detector_area_resol_mean 8.192
_diffrn_measured_fraction_theta_full 0.962
_diffrn_measured_fraction_theta_max 0.962
_diffrn_measurement_device_type 'Bruker SMART 1000'
_diffrn_measurement_method '\w scans and phi scans'
_diffrn_radiation_monochromator graphite
_diffrn_radiation_source 'fine-focus sealed tube'
_diffrn_radiation_type MoK\a
_diffrn_radiation_wavelength 0.71073
_diffrn_reflns_av_R_equivalents 0.0593
_diffrn_reflns_av_sigmaI/netI 0.1286
_diffrn_reflns_limit_h_max 14
_diffrn_reflns_limit_h_min -15
_diffrn_reflns_limit_k_max 18
_diffrn_reflns_limit_k_min -20
_diffrn_reflns_limit_l_max 22
_diffrn_reflns_limit_l_min -22
_diffrn_reflns_number 24740
_diffrn_reflns_theta_full 25.54
_diffrn_reflns_theta_max 25.54
_diffrn_reflns_theta_min 2.54
_diffrn_standards_number 0
_exptl_absorpt_coefficient_mu 4.875
_exptl_absorpt_correction_T_max 0.6964
_exptl_absorpt_correction_T_min 0.3638
_exptl_absorpt_correction_type multi-scan
_exptl_absorpt_process_details 'Blessing, 1995'
_exptl_crystal_colour orange
_exptl_crystal_density_diffrn 1.813
_exptl_crystal_density_meas ?
_exptl_crystal_density_method .
_exptl_crystal_description plate
_exptl_crystal_F_000 1904
_exptl_crystal_size_max 0.26
_exptl_crystal_size_mid 0.15
_exptl_crystal_size_min 0.08
_refine_diff_density_max 8.789
_refine_diff_density_min -3.062
_refine_diff_density_rms 0.260
_refine_ls_extinction_method none
_refine_ls_goodness_of_fit_ref 1.034
_refine_ls_hydrogen_treatment constr
_refine_ls_matrix_type full
_refine_ls_number_parameters 913
_refine_ls_number_reflns 12742
_refine_ls_number_restraints 146
_refine_ls_restrained_S_all 1.031
_refine_ls_R_factor_all 0.1360
_refine_ls_R_factor_gt 0.0794
_refine_ls_shift/su_max 0.001
_refine_ls_shift/su_mean 0.000
_refine_ls_structure_factor_coef Fsqd
_refine_ls_weighting_details 'calc w=1/[\s^2^(Fo^2^)+(0.1239P)^2^+11.9873P] where P=(Fo^2^+2Fc^2^)/3'
_refine_ls_weighting_scheme calc
_refine_ls_wR_factor_gt 0.1997
_refine_ls_wR_factor_ref 0.2271
_reflns_number_gt 7789
_reflns_number_total 12742
_reflns_threshold_expression >2sigma(I)
_cod_data_source_file ic901815b_si_001_3.cif
_cod_data_source_block gs7077b
_cod_depositor_comments
;
The following automatic conversions were performed:

'_chemical_melting_point' value 'not measured' was changed to '?' -
the value is undefined or not given.

Automatic conversion script
Id: cif_fix_values 1646 2011-03-28 12:23:43Z adriana 
;
_cod_original_formula_sum 'C53.33 H77.20 N8 O23.33 S8 U2'
_cod_database_code 4303874

loop_
_symmetry_equiv_pos_as_xyz
'x, y, z'
'-x, -y, -z'

loop_
_atom_site_label
_atom_site_type_symbol
_atom_site_fract_x
_atom_site_fract_y
_atom_site_fract_z
_atom_site_U_iso_or_equiv
_atom_site_adp_type
_atom_site_occupancy
_atom_site_symmetry_multiplicity
_atom_site_calc_flag
_atom_site_refinement_flags
_atom_site_disorder_assembly
_atom_site_disorder_group
U1 U 0.29794(5) 0.72372(3) 0.93148(3) 0.02736(19) Uani 1 1 d . B .
U2 U 0.23606(5) 0.85261(4) 0.55704(3) 0.0315(2) Uani 1 1 d . A .
S1 S -0.3181(3) 0.6245(3) 0.6971(2) 0.0369(10) Uani 1 1 d . . .
S2 S -0.3727(4) 0.5487(3) 0.8330(3) 0.0473(12) Uani 1 1 d . . .
S3 S -0.1502(4) 0.7008(3) 0.5940(2) 0.0418(11) Uani 1 1 d . . .
S4 S -0.2427(3) 0.8184(3) 0.8647(2) 0.0317(9) Uani 1 1 d . . .
S5 S -0.3187(3) 0.8774(3) 0.7356(2) 0.0354(10) Uani 1 1 d . . .
S6 S -0.0607(4) 0.7862(3) 0.9497(2) 0.0401(11) Uani 1 1 d . C .
S7 S 0.3553(5) 0.8855(4) 0.3919(3) 0.0571(18) Uani 0.896(10) 1 d PDU A 1
S7A S 0.463(2) 0.9377(16) 0.4277(14) 0.065(7) Uani 0.104(10) 1 d PDU A 2
S8 S 0.5159(6) 0.6711(5) 1.0285(4) 0.045(3) Uani 0.661(15) 1 d PD B 1
S8A S 0.5154(12) 0.7370(10) 1.0557(8) 0.057(6) Uani 0.339(15) 1 d PD B 2
O1 O 0.3339(9) 0.6853(7) 0.8429(6) 0.039(3) Uani 1 1 d . . .
O2 O 0.2672(9) 0.7622(7) 1.0201(6) 0.041(3) Uani 1 1 d . . .
O3 O 0.1375(10) 0.7883(7) 0.4821(6) 0.040(3) Uani 1 1 d . . .
O4 O 0.3392(9) 0.9200(7) 0.6312(6) 0.038(3) Uani 1 1 d . . .
O5 O 0.2559(8) 0.5811(6) 0.9632(6) 0.035(3) Uani 1 1 d . . .
O6 O 0.1059(8) 0.6301(6) 0.8968(6) 0.030(2) Uani 1 1 d . . .
O7 O 0.1614(8) 0.7416(6) 0.6212(6) 0.031(2) Uani 1 1 d U . .
O8 O 0.3390(9) 0.7477(7) 0.5478(6) 0.035(3) Uani 1 1 d . . .
O9 O -0.2142(9) 0.4385(6) 0.8108(6) 0.036(3) Uani 1 1 d . . .
O10 O 0.0190(9) 0.5251(7) 0.7169(6) 0.034(3) Uani 1 1 d . . .
O11 O 0.2319(10) 0.9847(7) 0.5235(6) 0.045(3) Uani 1 1 d . . .
O12 O 0.0992(9) 0.9079(7) 0.6162(6) 0.035(3) Uani 1 1 d . . .
O13 O 0.2368(8) 0.8245(6) 0.8877(6) 0.030(2) Uani 1 1 d . . .
O14 O 0.4501(8) 0.8611(6) 0.9325(6) 0.034(3) Uani 1 1 d . . .
O15 O -0.1177(9) 1.0276(7) 0.7276(6) 0.040(3) Uani 1 1 d . . .
O16 O 0.1409(9) 1.0193(7) 0.8223(7) 0.045(3) Uani 1 1 d . . .
O17 O 0.3744(11) 0.8867(8) 0.4756(7) 0.057(4) Uani 1 1 d D . .
O18 O 0.4677(9) 0.7131(7) 0.9788(7) 0.050(3) Uani 1 1 d . . .
N1 N 0.1233(10) 0.4455(7) 0.9545(7) 0.027(2) Uani 1 1 d U . .
N2 N -0.1063(10) 0.5826(7) 0.8288(6) 0.024(3) Uani 1 1 d . . .
H2 H -0.0552 0.6265 0.8596 0.029 Uiso 1 1 calc R . .
N3 N 0.0071(10) 0.6555(7) 0.7045(7) 0.031(3) Uani 1 1 d . . .
H3 H 0.0480 0.7095 0.7019 0.037 Uiso 1 1 calc R . .
N4 N 0.3675(11) 0.6372(8) 0.5884(7) 0.035(3) Uani 1 1 d . . .
N5 N 0.1466(12) 1.0889(8) 0.5314(7) 0.039(3) Uani 1 1 d . . .
N6 N -0.0531(10) 0.9156(8) 0.7152(6) 0.029(3) Uani 1 1 d . . .
H6 H -0.0166 0.8861 0.6871 0.035 Uiso 1 1 calc R . .
N7 N 0.0804(10) 0.8765(7) 0.8283(7) 0.030(3) Uani 1 1 d . . .
H7 H 0.1020 0.8306 0.8246 0.036 Uiso 1 1 calc R . .
N8 N 0.5064(10) 0.9894(8) 0.8961(7) 0.030(3) Uani 1 1 d . . .
C1 C 0.2158(13) 0.4241(11) 0.9928(10) 0.041(4) Uani 1 1 d . . .
H1A H 0.2749 0.4207 0.9594 0.062 Uiso 1 1 calc R . .
H1B H 0.1815 0.3676 1.0068 0.062 Uiso 1 1 calc R . .
H1C H 0.2503 0.4702 1.0369 0.062 Uiso 1 1 calc R . .
C2 C 0.0163(13) 0.3842(9) 0.9345(8) 0.032(3) Uani 1 1 d U . .
H2A H -0.0022 0.3277 0.9452 0.038 Uiso 1 1 calc R . .
C3 C -0.0625(13) 0.4044(10) 0.8994(9) 0.031(3) Uani 1 1 d U . .
H3A H -0.1369 0.3620 0.8854 0.038 Uiso 1 1 calc R . .
C4 C -0.0359(13) 0.4877(9) 0.8833(9) 0.030(3) Uani 1 1 d U . .
C5 C 0.0671(12) 0.5486(9) 0.9061(8) 0.026(3) Uani 1 1 d U . .
C6 C 0.1533(12) 0.5283(10) 0.9421(9) 0.032(3) Uani 1 1 d U . .
C7 C -0.1271(12) 0.5000(9) 0.8376(9) 0.029(4) Uani 1 1 d . . .
C8 C -0.1623(14) 0.6007(9) 0.7729(8) 0.033(4) Uani 1 1 d . . .
C9 C -0.2798(13) 0.5891(10) 0.7714(9) 0.037(4) Uani 1 1 d . . .
C10 C -0.1806(14) 0.6549(10) 0.6686(8) 0.032(4) Uani 1 1 d . . .
C11 C -0.1095(12) 0.6352(9) 0.7151(8) 0.025(3) Uani 1 1 d . . .
C12 C 0.0601(13) 0.5944(9) 0.6980(9) 0.032(4) Uani 1 1 d . . .
C13 C 0.1718(12) 0.6181(9) 0.6655(8) 0.026(3) Uani 1 1 d . . .
C14 C 0.2395(13) 0.5648(9) 0.6674(8) 0.029(4) Uani 1 1 d . . .
H14 H 0.2185 0.5211 0.6956 0.035 Uiso 1 1 calc R . .
C15 C 0.3332(13) 0.5753(10) 0.6297(9) 0.033(4) Uani 1 1 d . . .
H15 H 0.3766 0.5386 0.6320 0.039 Uiso 1 1 calc R . .
C16 C 0.3083(13) 0.6924(10) 0.5870(8) 0.031(3) Uani 1 1 d U . .
C17 C 0.2098(12) 0.6842(10) 0.6273(8) 0.029(3) Uani 1 1 d U . .
C18 C 0.4694(14) 0.6471(11) 0.5490(10) 0.046(5) Uani 1 1 d . . .
H18A H 0.4567 0.6602 0.5015 0.070 Uiso 1 1 calc R . .
H18B H 0.4860 0.5924 0.5410 0.070 Uiso 1 1 calc R . .
H18C H 0.5344 0.6952 0.5779 0.070 Uiso 1 1 calc R . .
C19 C -0.5039(13) 0.5590(11) 0.8024(10) 0.041(4) Uani 1 1 d . . .
H19A H -0.4991 0.6210 0.8168 0.049 Uiso 1 1 calc R . .
H19B H -0.5172 0.5401 0.7483 0.049 Uiso 1 1 calc R . .
C20 C -0.5988(16) 0.5033(12) 0.8366(12) 0.062(6) Uani 1 1 d . . .
H20A H -0.6708 0.5085 0.8207 0.093 Uiso 1 1 calc R . .
H20B H -0.5850 0.5225 0.8901 0.093 Uiso 1 1 calc R . .
H20C H -0.6035 0.4420 0.8216 0.093 Uiso 1 1 calc R . .
C21 C -0.1811(16) 0.6045(12) 0.5187(9) 0.052(5) Uani 1 1 d . . .
H21A H -0.2563 0.5607 0.5234 0.062 Uiso 1 1 calc R . .
H21B H -0.1853 0.6218 0.4714 0.062 Uiso 1 1 calc R . .
C22 C -0.0882(19) 0.5631(15) 0.5193(12) 0.077(7) Uani 1 1 d . . .
H22A H -0.1062 0.5119 0.4781 0.116 Uiso 1 1 calc R . .
H22B H -0.0853 0.5446 0.5656 0.116 Uiso 1 1 calc R . .
H22C H -0.0138 0.6063 0.5143 0.116 Uiso 1 1 calc R . .
C23 C 0.2232(15) 1.1284(12) 0.4793(10) 0.048(5) Uani 1 1 d . . .
H23A H 0.3029 1.1435 0.4981 0.072 Uiso 1 1 calc R . .
H23B H 0.2103 1.1817 0.4732 0.072 Uiso 1 1 calc R . .
H23C H 0.2078 1.0865 0.4318 0.072 Uiso 1 1 calc R . .
C24 C 0.0686(14) 1.1252(9) 0.5637(9) 0.036(4) Uani 1 1 d . . .
H24 H 0.0625 1.1758 0.5505 0.043 Uiso 1 1 calc R . .
C25 C 0.0032(15) 1.0904(10) 0.6123(9) 0.036(4) Uani 1 1 d . . .
H25 H -0.0501 1.1162 0.6326 0.044 Uiso 1 1 calc R . .
C26 C 0.0097(13) 1.0158(9) 0.6354(9) 0.034(4) Uani 1 1 d . . .
C27 C 0.0845(13) 0.9777(10) 0.6029(8) 0.030(4) Uani 1 1 d . . .
C28 C 0.1542(13) 1.0161(9) 0.5498(9) 0.031(4) Uani 1 1 d . . .
C29 C -0.0598(13) 0.9890(9) 0.6973(8) 0.027(3) Uani 1 1 d . . .
C30 C -0.1005(13) 0.8848(9) 0.7752(8) 0.031(4) Uani 1 1 d . . .
C31 C -0.2138(11) 0.8634(9) 0.7896(8) 0.023(3) Uani 1 1 d . . .
C32 C -0.1023(12) 0.8275(9) 0.8795(8) 0.024(3) Uani 1 1 d . . .
C33 C -0.0366(12) 0.8626(9) 0.8299(8) 0.026(3) Uani 1 1 d . . .
C34 C 0.1628(12) 0.9560(10) 0.8321(8) 0.028(3) Uani 1 1 d . . .
C35 C 0.2856(12) 0.9610(9) 0.8519(8) 0.028(3) Uani 1 1 d . . .
C36 C 0.3750(14) 1.0376(11) 0.8426(10) 0.045(5) Uani 1 1 d . . .
H36 H 0.3582 1.0784 0.8195 0.055 Uiso 1 1 calc R . .
C37 C 0.4817(13) 1.0518(10) 0.8663(9) 0.039(4) Uani 1 1 d . . .
H37 H 0.5412 1.1045 0.8629 0.047 Uiso 1 1 calc R . .
C38 C 0.4238(13) 0.9189(9) 0.9049(8) 0.027(3) Uiso 1 1 d . . .
C39 C 0.3106(14) 0.8994(9) 0.8799(8) 0.031(4) Uani 1 1 d . . .
C40 C 0.6289(12) 1.0067(9) 0.9198(9) 0.029(4) Uani 1 1 d . . .
H40A H 0.6327 0.9638 0.9478 0.044 Uiso 1 1 calc R . .
H40B H 0.6623 1.0661 0.9507 0.044 Uiso 1 1 calc R . .
H40C H 0.6718 1.0017 0.8765 0.044 Uiso 1 1 calc R . .
C41 C -0.4494(12) 0.8078(10) 0.7630(8) 0.031(4) Uani 1 1 d . . .
H41A H -0.4602 0.7452 0.7436 0.037 Uiso 1 1 calc R . .
H41B H -0.4476 0.8187 0.8173 0.037 Uiso 1 1 calc R . .
C42 C -0.5464(13) 0.8304(11) 0.7316(9) 0.041(4) Uani 1 1 d . . .
H42A H -0.6196 0.7938 0.7453 0.061 Uiso 1 1 calc R . .
H42B H -0.5471 0.8193 0.6780 0.061 Uiso 1 1 calc R . .
H42C H -0.5346 0.8924 0.7513 0.061 Uiso 1 1 calc R . .
C43 C -0.015(3) 0.8797(18) 1.0249(13) 0.097(9) Uani 1 1 d D . .
H43A H 0.0261 0.9310 1.0042 0.117 Uiso 0.41(4) 1 calc PR C 1
H43B H -0.0850 0.8886 1.0435 0.117 Uiso 0.41(4) 1 calc PR C 1
H43C H -0.0699 0.9093 1.0250 0.117 Uiso 0.59(4) 1 d PR C 2
H43D H -0.0191 0.8595 1.0704 0.117 Uiso 0.59(4) 1 d PR C 2
C44 C 0.059(3) 0.885(3) 1.0909(18) 0.062(18) Uani 0.41(4) 1 d PD C 1
H44A H 0.0743 0.9411 1.1254 0.093 Uiso 0.41(4) 1 calc PR C 1
H44B H 0.1318 0.8794 1.0753 0.093 Uiso 0.41(4) 1 calc PR C 1
H44C H 0.0198 0.8367 1.1149 0.093 Uiso 0.41(4) 1 calc PR C 1
C44A C 0.100(3) 0.948(3) 1.025(3) 0.12(2) Uani 0.59(4) 1 d PD C 2
H44D H 0.1130 0.9967 1.0677 0.176 Uiso 0.59(4) 1 calc PR C 2
H44E H 0.1034 0.9703 0.9799 0.176 Uiso 0.59(4) 1 calc PR C 2
H44F H 0.1598 0.9223 1.0270 0.176 Uiso 0.59(4) 1 calc PR C 2
C45 C 0.3979(16) 0.9975(11) 0.3876(13) 0.068(6) Uani 1 1 d D . .
H45A H 0.3406 1.0219 0.4081 0.102 Uiso 0.896(10) 1 calc PR A 1
H45B H 0.4045 1.0025 0.3363 0.102 Uiso 0.896(10) 1 calc PR A 1
H45C H 0.4720 1.0301 0.4159 0.102 Uiso 0.896(10) 1 calc PR A 1
H45D H 0.3876 1.0428 0.4249 0.102 Uiso 0.104(10) 1 d PR A 2
H45E H 0.3248 0.9592 0.3631 0.102 Uiso 0.104(10) 1 d PR A 2
H45F H 0.4458 1.0236 0.3526 0.102 Uiso 0.104(10) 1 d PR A 2
C46 C 0.4711(19) 0.8606(15) 0.3531(14) 0.097(9) Uani 1 1 d D . .
H46A H 0.4599 0.7989 0.3515 0.145 Uiso 0.896(10) 1 calc PR A 1
H46B H 0.5422 0.8982 0.3830 0.145 Uiso 0.896(10) 1 calc PR A 1
H46C H 0.4756 0.8707 0.3031 0.145 Uiso 0.896(10) 1 calc PR A 1
H46D H 0.5055 0.8227 0.3688 0.145 Uiso 0.104(10) 1 d PR A 2
H46E H 0.5169 0.8899 0.3187 0.145 Uiso 0.104(10) 1 d PR A 2
H46F H 0.3957 0.8263 0.3300 0.145 Uiso 0.104(10) 1 d PR A 2
C47 C 0.6615(15) 0.7475(14) 1.0517(14) 0.091(8) Uani 1 1 d D . .
H47A H 0.7046 0.7450 1.0082 0.136 Uiso 0.661(15) 1 calc PR B 1
H47B H 0.6981 0.7317 1.0907 0.136 Uiso 0.661(15) 1 calc PR B 1
H47C H 0.6607 0.8072 1.0687 0.136 Uiso 0.661(15) 1 calc PR B 1
H47D H 0.7022 0.7992 1.0342 0.136 Uiso 0.339(15) 1 d PR B 2
H47E H 0.6672 0.6968 1.0188 0.136 Uiso 0.339(15) 1 d PR B 2
H47F H 0.6943 0.7524 1.0998 0.136 Uiso 0.339(15) 1 d PR B 2
C48 C 0.453(2) 0.688(2) 1.1130(13) 0.068(10) Uani 0.661(15) 1 d PDU B 1
H48A H 0.3722 0.6493 1.1069 0.101 Uiso 0.661(15) 1 calc PR B 1
H48B H 0.4567 0.7494 1.1269 0.101 Uiso 0.661(15) 1 calc PR B 1
H48C H 0.4938 0.6752 1.1515 0.101 Uiso 0.661(15) 1 calc PR B 1
C48A C 0.478(5) 0.638(3) 1.089(4) 0.066(11) Uani 0.339(15) 1 d PDU B 2
H48D H 0.3963 0.6181 1.0964 0.098 Uiso 0.339(15) 1 calc PR B 2
H48E H 0.5227 0.6499 1.1360 0.098 Uiso 0.339(15) 1 calc PR B 2
H48F H 0.4948 0.5930 1.0534 0.098 Uiso 0.339(15) 1 calc PR B 2
O1S O 0.1907(17) 0.3023(11) 0.8171(10) 0.107(6) Uani 1 1 d DU . .
C1S C 0.138(3) 0.2125(12) 0.7829(16) 0.124(9) Uani 1 1 d DU . .
O2S O 0.4603(12) 0.4174(10) 0.6294(9) 0.080(4) Uani 1 1 d DU . .
C2S C 0.3674(19) 0.3452(15) 0.6419(16) 0.104(8) Uani 1 1 d DU . .
O3S O 0.0852(12) 0.3845(8) 0.7389(7) 0.063(4) Uani 1 1 d DU . .
C3S C 0.022(2) 0.3293(12) 0.6727(9) 0.073(6) Uani 1 1 d DU . .
O4S O 0.6440(11) 0.3793(8) 0.6809(8) 0.063(4) Uani 1 1 d DU . .
C4S C 0.7339(16) 0.3866(15) 0.6334(11) 0.080(6) Uani 1 1 d DU . .
O5S O 0.7146(13) 0.1049(9) 0.7672(10) 0.054(5) Uani 0.74(2) 1 d PDU D 1
O5SA O 0.710(4) 0.229(3) 0.780(3) 0.081(13) Uani 0.26(2) 1 d PDU D 2
C5S C 0.793(2) 0.1917(12) 0.7949(13) 0.086(7) Uani 1 1 d DU . .
O6S O 0.294(6) 0.150(3) 0.713(3) 0.14(2) Uani 0.33 1 d PDU . .
C6S C 0.360(8) 0.225(4) 0.767(4) 0.13(3) Uani 0.33 1 d PDU . .

loop_
_atom_site_aniso_label
_atom_site_aniso_U_11
_atom_site_aniso_U_22
_atom_site_aniso_U_33
_atom_site_aniso_U_23
_atom_site_aniso_U_13
_atom_site_aniso_U_12
U1 0.0233(3) 0.0294(3) 0.0344(4) 0.0078(3) -0.0051(3) 0.0154(2)
U2 0.0349(4) 0.0355(4) 0.0312(4) 0.0097(3) -0.0022(3) 0.0202(3)
S1 0.034(2) 0.046(2) 0.042(3) 0.010(2) -0.0066(19) 0.029(2)
S2 0.031(2) 0.076(3) 0.050(3) 0.025(3) 0.002(2) 0.032(2)
S3 0.056(3) 0.041(2) 0.041(3) 0.011(2) -0.006(2) 0.032(2)
S4 0.026(2) 0.044(2) 0.033(2) 0.0113(19) 0.0011(17) 0.0215(18)
S5 0.030(2) 0.051(2) 0.037(2) 0.018(2) -0.0023(18) 0.0249(19)
S6 0.038(3) 0.044(2) 0.043(3) 0.015(2) -0.011(2) 0.019(2)
S7 0.045(3) 0.081(4) 0.044(3) 0.031(3) 0.008(3) 0.011(3)
S7A 0.044(10) 0.088(10) 0.060(10) 0.032(10) 0.004(10) 0.009(10)
S8 0.050(5) 0.035(5) 0.055(5) 0.006(4) -0.019(3) 0.024(3)
S8A 0.063(10) 0.053(11) 0.054(10) -0.009(8) -0.019(8) 0.034(8)
O1 0.024(6) 0.046(7) 0.050(7) 0.011(6) -0.001(5) 0.015(5)
O2 0.029(6) 0.041(6) 0.051(8) 0.002(6) -0.015(5) 0.015(5)
O3 0.050(7) 0.058(7) 0.028(6) 0.012(6) -0.009(5) 0.036(6)
O4 0.038(7) 0.048(7) 0.029(6) 0.012(5) 0.000(5) 0.016(5)
O5 0.025(6) 0.029(6) 0.048(7) 0.032(5) -0.008(5) -0.008(4)
O6 0.027(6) 0.021(5) 0.043(7) 0.007(5) -0.006(5) 0.011(4)
O7 0.033(6) 0.036(6) 0.045(6) 0.018(5) 0.016(5) 0.033(5)
O8 0.033(6) 0.048(7) 0.030(6) 0.008(5) 0.005(5) 0.023(5)
O9 0.029(6) 0.028(6) 0.048(7) 0.001(5) -0.017(5) 0.010(5)
O10 0.042(7) 0.033(6) 0.030(6) 0.000(5) -0.001(5) 0.021(5)
O11 0.051(8) 0.040(7) 0.043(7) 0.008(6) 0.013(6) 0.016(6)
O12 0.033(6) 0.044(6) 0.042(7) 0.013(5) 0.007(5) 0.031(5)
O13 0.023(6) 0.027(5) 0.042(7) 0.004(5) -0.012(5) 0.014(5)
O14 0.025(6) 0.039(6) 0.047(7) 0.015(5) -0.013(5) 0.019(5)
O15 0.039(7) 0.033(6) 0.052(8) -0.003(5) 0.000(6) 0.024(5)
O16 0.035(7) 0.035(6) 0.075(9) 0.012(6) -0.011(6) 0.026(5)
O17 0.065(9) 0.061(8) 0.072(9) 0.035(7) 0.022(7) 0.045(7)
O18 0.025(6) 0.054(7) 0.079(9) 0.032(7) -0.018(6) 0.015(5)
N1 0.023(5) 0.033(5) 0.034(6) 0.010(5) -0.002(5) 0.019(4)
N2 0.026(7) 0.025(6) 0.024(7) -0.003(5) -0.006(5) 0.016(5)
N3 0.026(7) 0.024(7) 0.040(8) 0.002(6) -0.014(6) 0.009(5)
N4 0.035(8) 0.044(8) 0.031(8) -0.001(6) -0.001(6) 0.025(6)
N5 0.044(9) 0.032(7) 0.041(9) 0.018(7) -0.012(7) 0.007(6)
N6 0.037(8) 0.039(7) 0.019(7) 0.005(6) 0.002(6) 0.025(6)
N7 0.025(7) 0.021(6) 0.048(9) 0.008(6) -0.007(6) 0.011(5)
N8 0.021(7) 0.035(7) 0.036(8) 0.006(6) 0.002(6) 0.015(6)
C1 0.026(9) 0.056(11) 0.056(12) 0.038(9) -0.006(8) 0.018(8)
C2 0.031(6) 0.028(6) 0.040(6) 0.009(5) -0.003(5) 0.016(5)
C3 0.027(6) 0.031(6) 0.041(7) 0.006(5) -0.001(5) 0.017(5)
C4 0.028(6) 0.030(6) 0.038(6) 0.009(5) -0.005(5) 0.015(5)
C5 0.022(6) 0.028(6) 0.035(6) 0.008(5) -0.003(5) 0.020(5)
C6 0.017(6) 0.045(6) 0.039(6) 0.007(5) -0.008(5) 0.019(5)
C7 0.013(8) 0.027(8) 0.049(10) 0.007(7) -0.008(7) 0.010(6)
C8 0.042(10) 0.019(8) 0.028(9) -0.005(6) -0.012(7) 0.006(7)
C9 0.028(9) 0.045(10) 0.039(10) 0.007(8) -0.019(7) 0.017(7)
C10 0.043(10) 0.042(9) 0.017(8) -0.004(7) -0.005(7) 0.028(8)
C11 0.029(9) 0.029(8) 0.020(8) -0.004(6) -0.004(6) 0.019(7)
C12 0.036(10) 0.027(8) 0.039(10) 0.012(7) -0.002(8) 0.014(7)
C13 0.029(9) 0.028(8) 0.028(9) 0.002(7) -0.001(7) 0.020(7)
C14 0.038(10) 0.025(8) 0.029(9) 0.004(7) -0.016(7) 0.019(7)
C15 0.031(9) 0.031(8) 0.041(10) 0.000(7) -0.010(8) 0.021(7)
C16 0.034(9) 0.034(8) 0.025(8) 0.002(7) -0.010(7) 0.015(7)
C17 0.019(7) 0.042(8) 0.031(8) -0.006(6) -0.008(6) 0.024(6)
C18 0.040(10) 0.053(11) 0.071(13) 0.024(10) 0.013(9) 0.042(9)
C19 0.035(10) 0.048(10) 0.048(11) 0.002(9) -0.004(8) 0.029(8)
C20 0.042(12) 0.056(12) 0.090(17) -0.001(11) 0.011(11) 0.030(10)
C21 0.058(13) 0.074(13) 0.035(11) 0.000(9) -0.014(9) 0.046(11)
C22 0.076(16) 0.087(16) 0.066(15) -0.020(13) -0.006(12) 0.047(14)
C23 0.052(12) 0.059(12) 0.044(11) 0.023(10) 0.005(9) 0.027(9)
C24 0.053(11) 0.021(8) 0.038(10) -0.002(7) -0.006(8) 0.023(8)
C25 0.053(11) 0.038(9) 0.031(10) 0.012(8) -0.002(8) 0.031(8)
C26 0.032(9) 0.027(8) 0.040(10) -0.007(7) -0.014(8) 0.015(7)
C27 0.026(8) 0.038(9) 0.029(9) 0.003(7) -0.009(7) 0.018(7)
C28 0.032(9) 0.030(8) 0.038(10) 0.003(7) -0.012(8) 0.022(7)
C29 0.027(8) 0.022(8) 0.030(9) -0.002(6) -0.008(7) 0.012(7)
C30 0.040(10) 0.030(8) 0.024(9) -0.003(7) -0.018(7) 0.018(7)
C31 0.015(7) 0.031(8) 0.026(8) 0.000(6) -0.009(6) 0.015(6)
C32 0.020(8) 0.027(8) 0.027(9) 0.005(7) -0.013(6) 0.011(6)
C33 0.019(8) 0.025(8) 0.039(9) 0.003(7) -0.008(7) 0.018(6)
C34 0.018(8) 0.038(9) 0.031(9) 0.005(7) -0.002(7) 0.014(7)
C35 0.024(8) 0.035(8) 0.035(9) 0.005(7) -0.003(7) 0.025(7)
C36 0.042(11) 0.043(10) 0.064(13) 0.019(9) -0.002(9) 0.027(9)
C37 0.024(9) 0.036(9) 0.059(12) 0.009(8) -0.004(8) 0.015(7)
C39 0.042(10) 0.023(8) 0.027(9) 0.014(7) 0.002(7) 0.006(7)
C40 0.026(8) 0.024(8) 0.038(10) -0.002(7) 0.006(7) 0.012(6)
C41 0.031(9) 0.044(9) 0.022(9) 0.011(7) -0.004(7) 0.016(7)
C42 0.026(9) 0.050(10) 0.044(11) 0.006(8) -0.018(8) 0.015(8)
C43 0.11(2) 0.13(2) 0.066(17) 0.007(16) -0.038(16) 0.08(2)
C44 0.03(3) 0.09(4) 0.05(3) -0.01(3) 0.00(2) 0.02(3)
C44A 0.11(4) 0.18(6) 0.10(4) 0.00(4) -0.03(3) 0.11(4)
C45 0.052(13) 0.086(15) 0.100(18) 0.057(14) 0.035(12) 0.047(12)
C46 0.12(2) 0.076(17) 0.10(2) 0.028(15) 0.046(18) 0.035(16)
C47 0.043(14) 0.11(2) 0.11(2) 0.015(16) -0.025(13) 0.022(13)
C48 0.046(17) 0.08(3) 0.08(2) 0.04(2) -0.023(16) 0.023(15)
C48A 0.045(19) 0.08(3) 0.09(3) 0.05(2) -0.027(17) 0.026(17)
O1S 0.127(15) 0.080(10) 0.110(14) 0.005(10) -0.035(11) 0.044(11)
C1S 0.16(2) 0.077(14) 0.126(18) 0.020(14) -0.054(16) 0.029(15)
O2S 0.058(9) 0.102(11) 0.093(11) 0.018(9) -0.005(8) 0.049(8)
C2S 0.073(15) 0.100(16) 0.125(17) -0.001(14) -0.027(14) 0.029(12)
O3S 0.107(11) 0.047(7) 0.051(8) 0.004(6) -0.010(7) 0.051(7)
C3S 0.130(16) 0.057(11) 0.041(11) 0.000(9) -0.013(11) 0.051(11)
O4S 0.048(8) 0.061(8) 0.075(10) 0.003(7) 0.008(7) 0.022(7)
C4S 0.059(12) 0.090(13) 0.070(13) -0.027(11) -0.011(10) 0.027(11)
O5S 0.049(10) 0.046(9) 0.068(12) 0.002(8) 0.016(9) 0.021(8)
O5SA 0.10(2) 0.042(19) 0.08(2) -0.027(18) 0.00(2) 0.018(17)
C5S 0.088(14) 0.049(11) 0.084(13) -0.038(10) 0.012(12) 0.007(10)
O6S 0.15(5) 0.05(3) 0.18(5) 0.03(3) -0.08(4) -0.03(3)
C6S 0.13(5) 0.04(3) 0.16(5) 0.02(3) -0.09(4) -0.04(3)

loop_
_atom_type_symbol
_atom_type_description
_atom_type_scat_dispersion_real
_atom_type_scat_dispersion_imag
_atom_type_scat_source
C C 0.0033 0.0016 'International Tables Vol C Tables 4.2.6.8 and 6.1.1.4'
H H 0.0000 0.0000 'International Tables Vol C Tables 4.2.6.8 and 6.1.1.4'
N N 0.0061 0.0033 'International Tables Vol C Tables 4.2.6.8 and 6.1.1.4'
O O 0.0106 0.0060 'International Tables Vol C Tables 4.2.6.8 and 6.1.1.4'
S S 0.1246 0.1234 'International Tables Vol C Tables 4.2.6.8 and 6.1.1.4'
U U -9.6767 9.6646 'International Tables Vol C Tables 4.2.6.8 and 6.1.1.4'

loop_
_geom_angle_atom_site_label_1
_geom_angle_atom_site_label_2
_geom_angle_atom_site_label_3
_geom_angle
_geom_angle_site_symmetry_1
_geom_angle_site_symmetry_3
_geom_angle_publ_flag
O2 U1 O1 178.0(5) . . ?
O2 U1 O13 90.8(4) . . ?
O1 U1 O13 90.4(4) . . ?
O2 U1 O18 90.5(5) . . ?
O1 U1 O18 87.6(5) . . ?
O13 U1 O18 139.4(4) . . ?
O2 U1 O6 92.5(4) . . ?
O1 U1 O6 89.2(4) . . ?
O13 U1 O6 83.2(3) . . ?
O18 U1 O6 137.2(3) . . ?
O2 U1 O14 92.2(4) . . ?
O1 U1 O14 86.8(4) . . ?
O13 U1 O14 66.5(3) . . ?
O18 U1 O14 72.9(3) . . ?
O6 U1 O14 149.4(3) . . ?
O2 U1 O5 87.2(4) . . ?
O1 U1 O5 92.6(4) . . ?
O13 U1 O5 150.3(3) . . ?
O18 U1 O5 70.3(3) . . ?
O6 U1 O5 67.2(3) . . ?
O14 U1 O5 143.2(3) . . ?
O3 U2 O4 178.1(5) . . ?
O3 U2 O17 88.6(5) . . ?
O4 U2 O17 89.6(5) . . ?
O3 U2 O7 89.1(5) . . ?
O4 U2 O7 92.7(4) . . ?
O17 U2 O7 137.1(3) . . ?
O3 U2 O12 92.3(4) . . ?
O4 U2 O12 88.6(4) . . ?
O17 U2 O12 139.8(4) . . ?
O7 U2 O12 83.1(3) . . ?
O3 U2 O11 90.3(4) . . ?
O4 U2 O11 88.5(4) . . ?
O17 U2 O11 73.4(4) . . ?
O7 U2 O11 149.4(3) . . ?
O12 U2 O11 66.3(4) . . ?
O3 U2 O8 93.4(4) . . ?
O4 U2 O8 86.7(4) . . ?
O17 U2 O8 72.0(4) . . ?
O7 U2 O8 65.4(3) . . ?
O12 U2 O8 147.9(3) . . ?
O11 U2 O8 145.1(4) . . ?
C9 S1 C10 93.5(8) . . ?
C9 S2 C19 103.4(8) . . ?
C10 S3 C21 102.3(8) . . ?
C31 S4 C32 91.5(7) . . ?
C31 S5 C41 102.7(7) . . ?
C32 S6 C43 103.0(9) . . ?
O17 S7 C46 103.8(10) . . ?
O17 S7 C45 105.0(9) . . ?
C46 S7 C45 99.4(10) . . ?
O17 S7 H45E 123.7 . . ?
C46 S7 H45E 115.1 . . ?
O17 S7 H46F 122.3 . . ?
C45 S7 H46F 115.2 . . ?
H45E S7 H46F 112.1 . . ?
O17 S7A C46 106.3(15) . . ?
O17 S7A C45 107.0(14) . . ?
C46 S7A C45 101.9(14) . . ?
O18 S8 C48 105.4(12) . . ?
O18 S8 C47 102.3(10) . . ?
C48 S8 C47 102.3(14) . . ?
O18 S8 H47E 109.5 . . ?
C48 S8 H47E 125.7 . . ?
O18 S8A C47 105.4(12) . . ?
O18 S8A C48A 108(2) . . ?
C47 S8A C48A 94(2) . . ?
C6 O5 U1 113.5(9) . . ?
C5 O6 U1 122.2(8) . . ?
C17 O7 U2 123.2(9) . . ?
C16 O8 U2 116.3(9) . . ?
C28 O11 U2 117.5(10) . . ?
C27 O12 U2 121.3(9) . . ?
C39 O13 U1 120.6(9) . . ?
C38 O14 U1 117.1(9) . . ?
S7A O17 S7 53.0(12) . . ?
S7A O17 U2 162.2(10) . . ?
S7 O17 U2 127.4(7) . . ?
S8A O18 U1 128.3(9) . . ?
S8 O18 U1 144.7(7) . . ?
C2 N1 C6 122.5(12) . . ?
C2 N1 C1 120.9(11) . . ?
C6 N1 C1 116.6(12) . . ?
C7 N2 C8 122.5(12) . . ?
C7 N2 H2 118.8 . . ?
C8 N2 H2 118.8 . . ?
C12 N3 C11 122.7(12) . . ?
C12 N3 H3 118.7 . . ?
C11 N3 H3 118.7 . . ?
C16 N4 C15 119.4(13) . . ?
C16 N4 C18 120.0(13) . . ?
C15 N4 C18 120.5(13) . . ?
C28 N5 C24 119.3(14) . . ?
C28 N5 C23 118.8(14) . . ?
C24 N5 C23 121.9(13) . . ?
C29 N6 C30 123.5(13) . . ?
C29 N6 H6 118.3 . . ?
C30 N6 H6 118.3 . . ?
C34 N7 C33 124.2(11) . . ?
C34 N7 H7 117.9 . . ?
C33 N7 H7 117.9 . . ?
C38 N8 C37 120.3(13) . . ?
C38 N8 C40 121.6(12) . . ?
C37 N8 C40 118.0(12) . . ?
N1 C1 H1A 109.5 . . ?
N1 C1 H1B 109.5 . . ?
H1A C1 H1B 109.5 . . ?
N1 C1 H1C 109.5 . . ?
H1A C1 H1C 109.5 . . ?
H1B C1 H1C 109.5 . . ?
C3 C2 N1 119.5(13) . . ?
C3 C2 H2A 120.3 . . ?
N1 C2 H2A 120.3 . . ?
C2 C3 C4 120.7(14) . . ?
C2 C3 H3A 119.6 . . ?
C4 C3 H3A 119.6 . . ?
C5 C4 C3 119.4(13) . . ?
C5 C4 C7 124.6(13) . . ?
C3 C4 C7 116.0(13) . . ?
O6 C5 C4 127.5(12) . . ?
O6 C5 C6 111.4(12) . . ?
C4 C5 C6 121.0(13) . . ?
O5 C6 N1 117.7(12) . . ?
O5 C6 C5 125.5(14) . . ?
N1 C6 C5 116.8(13) . . ?
O9 C7 N2 122.9(13) . . ?
O9 C7 C4 121.4(12) . . ?
N2 C7 C4 115.7(12) . . ?
N2 C8 C11 124.5(14) . . ?
N2 C8 C9 122.3(14) . . ?
C11 C8 C9 113.2(14) . . ?
C8 C9 S2 126.7(12) . . ?
C8 C9 S1 109.4(12) . . ?
S2 C9 S1 123.8(9) . . ?
C11 C10 S3 130.0(13) . . ?
C11 C10 S1 109.2(11) . . ?
S3 C10 S1 120.8(9) . . ?
C8 C11 C10 114.7(14) . . ?
C8 C11 N3 125.0(13) . . ?
C10 C11 N3 120.2(14) . . ?
O10 C12 N3 122.9(15) . . ?
O10 C12 C13 121.6(13) . . ?
N3 C12 C13 115.5(12) . . ?
C17 C13 C14 117.3(14) . . ?
C17 C13 C12 124.1(12) . . ?
C14 C13 C12 118.4(13) . . ?
C15 C14 C13 120.9(14) . . ?
C15 C14 H14 119.6 . . ?
C13 C14 H14 119.6 . . ?
C14 C15 N4 122.1(13) . . ?
C14 C15 H15 119.0 . . ?
N4 C15 H15 119.0 . . ?
O8 C16 N4 119.0(15) . . ?
O8 C16 C17 120.9(14) . . ?
N4 C16 C17 120.0(14) . . ?
O7 C17 C13 126.3(13) . . ?
O7 C17 C16 113.6(14) . . ?
C13 C17 C16 120.1(13) . . ?
N4 C18 H18A 109.5 . . ?
N4 C18 H18B 109.5 . . ?
H18A C18 H18B 109.5 . . ?
N4 C18 H18C 109.5 . . ?
H18A C18 H18C 109.5 . . ?
H18B C18 H18C 109.5 . . ?
C20 C19 S2 108.5(12) . . ?
C20 C19 H19A 110.0 . . ?
S2 C19 H19A 110.0 . . ?
C20 C19 H19B 110.0 . . ?
S2 C19 H19B 110.0 . . ?
H19A C19 H19B 108.4 . . ?
C19 C20 H20A 109.5 . . ?
C19 C20 H20B 109.5 . . ?
H20A C20 H20B 109.5 . . ?
C19 C20 H20C 109.5 . . ?
H20A C20 H20C 109.5 . . ?
H20B C20 H20C 109.5 . . ?
C22 C21 S3 110.9(13) . . ?
C22 C21 H21A 109.5 . . ?
S3 C21 H21A 109.5 . . ?
C22 C21 H21B 109.5 . . ?
S3 C21 H21B 109.5 . . ?
H21A C21 H21B 108.0 . . ?
C21 C22 H22A 109.5 . . ?
C21 C22 H22B 109.5 . . ?
H22A C22 H22B 109.5 . . ?
C21 C22 H22C 109.5 . . ?
H22A C22 H22C 109.5 . . ?
H22B C22 H22C 109.5 . . ?
N5 C23 H23A 109.5 . . ?
N5 C23 H23B 109.5 . . ?
H23A C23 H23B 109.5 . . ?
N5 C23 H23C 109.5 . . ?
H23A C23 H23C 109.5 . . ?
H23B C23 H23C 109.5 . . ?
C25 C24 N5 121.0(14) . . ?
C25 C24 H24 119.5 . . ?
N5 C24 H24 119.5 . . ?
C24 C25 C26 122.3(15) . . ?
C24 C25 H25 118.8 . . ?
C26 C25 H25 118.8 . . ?
C27 C26 C25 117.6(16) . . ?
C27 C26 C29 125.4(14) . . ?
C25 C26 C29 116.9(14) . . ?
O12 C27 C26 125.7(15) . . ?
O12 C27 C28 115.1(13) . . ?
C26 C27 C28 119.3(14) . . ?
O11 C28 N5 119.9(15) . . ?
O11 C28 C27 119.4(13) . . ?
N5 C28 C27 120.5(14) . . ?
O15 C29 N6 122.6(15) . . ?
O15 C29 C26 123.4(13) . . ?
N6 C29 C26 114.1(13) . . ?
C31 C30 N6 126.3(13) . . ?
C31 C30 C33 110.1(14) . . ?
N6 C30 C33 123.4(14) . . ?
C30 C31 S4 112.9(10) . . ?
C30 C31 S5 124.1(11) . . ?
S4 C31 S5 123.0(8) . . ?
C33 C32 S4 112.8(10) . . ?
C33 C32 S6 126.7(11) . . ?
S4 C32 S6 120.4(9) . . ?
C32 C33 N7 124.7(12) . . ?
C32 C33 C30 112.7(13) . . ?
N7 C33 C30 122.5(14) . . ?
O16 C34 N7 122.4(13) . . ?
O16 C34 C35 122.6(13) . . ?
N7 C34 C35 115.0(12) . . ?
C39 C35 C36 120.1(14) . . ?
C39 C35 C34 123.9(14) . . ?
C36 C35 C34 115.9(12) . . ?
C37 C36 C35 119.6(15) . . ?
C37 C36 H36 120.2 . . ?
C35 C36 H36 120.2 . . ?
C36 C37 N8 119.8(15) . . ?
C36 C37 H37 120.1 . . ?
N8 C37 H37 120.1 . . ?
O14 C38 N8 118.8(13) . . ?
O14 C38 C39 118.5(13) . . ?
N8 C38 C39 122.5(13) . . ?
O13 C39 C35 125.7(15) . . ?
O13 C39 C38 117.0(13) . . ?
C35 C39 C38 117.2(13) . . ?
N8 C40 H40A 109.5 . . ?
N8 C40 H40B 109.5 . . ?
H40A C40 H40B 109.5 . . ?
N8 C40 H40C 109.5 . . ?
H40A C40 H40C 109.5 . . ?
H40B C40 H40C 109.5 . . ?
C42 C41 S5 106.7(10) . . ?
C42 C41 H41A 110.4 . . ?
S5 C41 H41A 110.4 . . ?
C42 C41 H41B 110.4 . . ?
S5 C41 H41B 110.4 . . ?
H41A C41 H41B 108.6 . . ?
C41 C42 H42A 109.5 . . ?
C41 C42 H42B 109.5 . . ?
H42A C42 H42B 109.5 . . ?
C41 C42 H42C 109.5 . . ?
H42A C42 H42C 109.5 . . ?
H42B C42 H42C 109.5 . . ?
C44A C43 C44 71(3) . . ?
C44A C43 S6 118(3) . . ?
C44 C43 S6 123(2) . . ?
C44 C43 H43A 106.7 . . ?
S6 C43 H43A 106.7 . . ?
C44A C43 H43B 127.7 . . ?
C44 C43 H43B 106.7 . . ?
S6 C43 H43B 106.7 . . ?
H43A C43 H43B 106.6 . . ?
C44A C43 H43C 106.0 . . ?
C44 C43 H43C 125.3 . . ?
S6 C43 H43C 107.0 . . ?
H43A C43 H43C 76.9 . . ?
C44A C43 H43D 109.5 . . ?
S6 C43 H43D 108.8 . . ?
H43A C43 H43D 141.1 . . ?
H43B C43 H43D 78.1 . . ?
H43C C43 H43D 107.1 . . ?
C43 C44 H44A 109.5 . . ?
H43D C44 H44A 111.8 . . ?
C43 C44 H44B 109.5 . . ?
H43D C44 H44B 135.1 . . ?
H44A C44 H44B 109.5 . . ?
C43 C44 H44C 109.5 . . ?
H43D C44 H44C 72.3 . . ?
H44A C44 H44C 109.5 . . ?
H44B C44 H44C 109.5 . . ?
C43 C44A H44D 109.5 . . ?
C43 C44A H44E 109.5 . . ?
H44D C44A H44E 109.5 . . ?
C43 C44A H44F 109.5 . . ?
H44D C44A H44F 109.5 . . ?
H44E C44A H44F 109.5 . . ?
S7A C45 S7 46.8(11) . . ?
S7A C45 H45A 126.9 . . ?
S7 C45 H45A 109.5 . . ?
S7A C45 H45B 122.9 . . ?
S7 C45 H45B 109.5 . . ?
H45A C45 H45B 109.5 . . ?
S7A C45 H45C 62.7 . . ?
S7 C45 H45C 109.5 . . ?
H45A C45 H45C 109.5 . . ?
H45B C45 H45C 109.5 . . ?
S7A C45 H45D 109.4 . . ?
S7 C45 H45D 124.5 . . ?
H45B C45 H45D 122.2 . . ?
H45C C45 H45D 72.7 . . ?
S7A C45 H45E 109.7 . . ?
S7 C45 H45E 62.9 . . ?
H45A C45 H45E 72.9 . . ?
H45B C45 H45E 76.1 . . ?
H45C C45 H45E 172.1 . . ?
H45D C45 H45E 109.5 . . ?
S7A C45 H45F 109.3 . . ?
S7 C45 H45F 125.2 . . ?
H45A C45 H45F 119.8 . . ?
H45C C45 H45F 76.2 . . ?
H45D C45 H45F 109.5 . . ?
H45E C45 H45F 109.5 . . ?
S7A C46 S7 47.3(11) . . ?
S7A C46 H46A 127.0 . . ?
S7 C46 H46A 109.5 . . ?
S7A C46 H46B 62.2 . . ?
S7 C46 H46B 109.5 . . ?
H46A C46 H46B 109.5 . . ?
S7A C46 H46C 122.9 . . ?
S7 C46 H46C 109.5 . . ?
H46A C46 H46C 109.5 . . ?
H46B C46 H46C 109.5 . . ?
S7A C46 H46D 109.6 . . ?
S7 C46 H46D 125.0 . . ?
H46B C46 H46D 72.7 . . ?
H46C C46 H46D 121.6 . . ?
S7A C46 H46E 109.2 . . ?
S7 C46 H46E 124.8 . . ?
H46A C46 H46E 119.8 . . ?
H46B C46 H46E 76.9 . . ?
H46D C46 H46E 109.5 . . ?
S7A C46 H46F 109.6 . . ?
S7 C46 H46F 62.3 . . ?
H46A C46 H46F 72.8 . . ?
H46B C46 H46F 171.4 . . ?
H46C C46 H46F 76.8 . . ?
H46D C46 H46F 109.5 . . ?
H46E C46 H46F 109.5 . . ?
S8A C47 H47A 128.0 . . ?
S8 C47 H47A 109.5 . . ?
S8A C47 H47B 118.2 . . ?
S8 C47 H47B 109.5 . . ?
H47A C47 H47B 109.5 . . ?
S8A C47 H47C 73.8 . . ?
S8 C47 H47C 109.5 . . ?
H47A C47 H47C 109.5 . . ?
H47B C47 H47C 109.5 . . ?
S8A C47 H47D 109.5 . . ?
S8 C47 H47D 130.6 . . ?
H47A C47 H47D 58.0 . . ?
H47B C47 H47D 119.8 . . ?
H47C C47 H47D 51.8 . . ?
S8A C47 H47E 109.4 . . ?
S8 C47 H47E 74.3 . . ?
H47A C47 H47E 51.6 . . ?
H47B C47 H47E 87.7 . . ?
H47C C47 H47E 159.0 . . ?
H47D C47 H47E 109.5 . . ?
S8A C47 H47F 109.5 . . ?
S8 C47 H47F 115.4 . . ?
H47A C47 H47F 122.4 . . ?
H47C C47 H47F 87.9 . . ?
H47D C47 H47F 109.5 . . ?
H47E C47 H47F 109.5 . . ?
S8 C48 H48A 109.5 . . ?
S8 C48 H48B 109.5 . . ?
H48A C48 H48B 109.5 . . ?
S8 C48 H48C 109.5 . . ?
H48A C48 H48C 109.5 . . ?
H48B C48 H48C 109.5 . . ?
S8A C48A H48D 109.5 . . ?
S8A C48A H48E 109.5 . . ?
H48D C48A H48E 109.5 . . ?
S8A C48A H48F 109.5 . . ?
H48D C48A H48F 109.5 . . ?
H48E C48A H48F 109.5 . . ?
O5SA C5S O5S 92(3) . . ?

loop_
_geom_bond_atom_site_label_1
_geom_bond_atom_site_label_2
_geom_bond_distance
_geom_bond_site_symmetry_2
_geom_bond_publ_flag
U1 O2 1.745(12) . ?
U1 O1 1.767(11) . ?
U1 O13 2.338(9) . ?
U1 O18 2.361(10) . ?
U1 O6 2.365(10) . ?
U1 O14 2.417(10) . ?
U1 O5 2.442(9) . ?
U2 O3 1.752(11) . ?
U2 O4 1.781(11) . ?
U2 O17 2.314(12) . ?
U2 O7 2.337(9) . ?
U2 O12 2.381(10) . ?
U2 O11 2.418(11) . ?
U2 O8 2.472(10) . ?
S1 C9 1.735(15) . ?
S1 C10 1.739(17) . ?
S2 C9 1.712(18) . ?
S2 C19 1.801(15) . ?
S3 C10 1.707(16) . ?
S3 C21 1.826(18) . ?
S4 C31 1.707(15) . ?
S4 C32 1.721(14) . ?
S5 C31 1.748(13) . ?
S5 C41 1.799(15) . ?
S6 C32 1.747(14) . ?
S6 C43 1.79(2) . ?
S7 O17 1.574(14) . ?
S7 C46 1.757(18) . ?
S7 C45 1.771(16) . ?
S7 H45E 1.5839 . ?
S7 H46F 1.5626 . ?
S7A O17 1.56(2) . ?
S7A C46 1.72(2) . ?
S7A C45 1.74(2) . ?
S8 O18 1.500(11) . ?
S8 C48 1.79(2) . ?
S8 C47 1.813(18) . ?
S8 H47E 1.8072 . ?
S8A O18 1.470(18) . ?
S8A C47 1.77(2) . ?
S8A C48A 1.79(2) . ?
O5 C6 1.283(17) . ?
O6 C5 1.323(16) . ?
O7 C17 1.311(15) . ?
O8 C16 1.252(17) . ?
O9 C7 1.224(16) . ?
O10 C12 1.216(17) . ?
O11 C28 1.304(18) . ?
O12 C27 1.304(17) . ?
O13 C39 1.310(16) . ?
O14 C38 1.307(16) . ?
O15 C29 1.194(17) . ?
O16 C34 1.218(17) . ?
N1 C2 1.366(18) . ?
N1 C6 1.368(18) . ?
N1 C1 1.527(17) . ?
N2 C7 1.351(17) . ?
N2 C8 1.387(18) . ?
N2 H2 0.8800 . ?
N3 C12 1.373(18) . ?
N3 C11 1.404(18) . ?
N3 H3 0.8800 . ?
N4 C16 1.363(18) . ?
N4 C15 1.37(2) . ?
N4 C18 1.45(2) . ?
N5 C28 1.355(18) . ?
N5 C24 1.39(2) . ?
N5 C23 1.46(2) . ?
N6 C29 1.355(17) . ?
N6 C30 1.382(19) . ?
N6 H6 0.8800 . ?
N7 C34 1.357(18) . ?
N7 C33 1.400(17) . ?
N7 H7 0.8800 . ?
N8 C38 1.311(18) . ?
N8 C37 1.388(19) . ?
N8 C40 1.500(18) . ?
C1 H1A 0.9800 . ?
C1 H1B 0.9800 . ?
C1 H1C 0.9800 . ?
C2 C3 1.345(19) . ?
C2 H2A 0.9500 . ?
C3 C4 1.40(2) . ?
C3 H3A 0.9500 . ?
C4 C5 1.34(2) . ?
C4 C7 1.507(19) . ?
C5 C6 1.429(18) . ?
C8 C11 1.39(2) . ?
C8 C9 1.41(2) . ?
C10 C11 1.393(19) . ?
C12 C13 1.48(2) . ?
C13 C17 1.38(2) . ?
C13 C14 1.421(18) . ?
C14 C15 1.35(2) . ?
C14 H14 0.9500 . ?
C15 H15 0.9500 . ?
C16 C17 1.43(2) . ?
C18 H18A 0.9800 . ?
C18 H18B 0.9800 . ?
C18 H18C 0.9800 . ?
C19 C20 1.47(2) . ?
C19 H19A 0.9900 . ?
C19 H19B 0.9900 . ?
C20 H20A 0.9800 . ?
C20 H20B 0.9800 . ?
C20 H20C 0.9800 . ?
C21 C22 1.54(3) . ?
C21 H21A 0.9900 . ?
C21 H21B 0.9900 . ?
C22 H22A 0.9800 . ?
C22 H22B 0.9800 . ?
C22 H22C 0.9800 . ?
C23 H23A 0.9800 . ?
C23 H23B 0.9800 . ?
C23 H23C 0.9800 . ?
C24 C25 1.32(2) . ?
C24 H24 0.9500 . ?
C25 C26 1.42(2) . ?
C25 H25 0.9500 . ?
C26 C27 1.38(2) . ?
C26 C29 1.50(2) . ?
C27 C28 1.43(2) . ?
C30 C31 1.38(2) . ?
C30 C33 1.465(18) . ?
C32 C33 1.33(2) . ?
C34 C35 1.542(19) . ?
C35 C39 1.360(19) . ?
C35 C36 1.42(2) . ?
C36 C37 1.33(2) . ?
C36 H36 0.9500 . ?
C37 H37 0.9500 . ?
C38 C39 1.39(2) . ?
C40 H40A 0.9800 . ?
C40 H40B 0.9800 . ?
C40 H40C 0.9800 . ?
C41 C42 1.525(19) . ?
C41 H41A 0.9900 . ?
C41 H41B 0.9900 . ?
C42 H42A 0.9800 . ?
C42 H42B 0.9800 . ?
C42 H42C 0.9800 . ?
C43 C44A 1.499(15) . ?
C43 C44 1.503(14) . ?
C43 H43A 0.9900 . ?
C43 H43B 0.9900 . ?
C43 H43C 0.9702 . ?
C43 H43D 0.9699 . ?
C44 H43D 0.9608 . ?
C44 H44A 0.9800 . ?
C44 H44B 0.9800 . ?
C44 H44C 0.9800 . ?
C44A H44D 0.9800 . ?
C44A H44E 0.9800 . ?
C44A H44F 0.9800 . ?
C45 H45A 0.9800 . ?
C45 H45B 0.9800 . ?
C45 H45C 0.9800 . ?
C45 H45D 0.9598 . ?
C45 H45E 0.9598 . ?
C45 H45F 0.9599 . ?
C46 H46A 0.9800 . ?
C46 H46B 0.9800 . ?
C46 H46C 0.9800 . ?
C46 H46D 0.9601 . ?
C46 H46E 0.9600 . ?
C46 H46F 0.9601 . ?
C47 H47A 0.9800 . ?
C47 H47B 0.9800 . ?
C47 H47C 0.9800 . ?
C47 H47D 0.9602 . ?
C47 H47E 0.9601 . ?
C47 H47F 0.9598 . ?
C48 H48A 0.9800 . ?
C48 H48B 0.9800 . ?
C48 H48C 0.9800 . ?
C48A H48D 0.9800 . ?
C48A H48E 0.9800 . ?
C48A H48F 0.9800 . ?
O1S C1S 1.414(12) . ?
O2S C2S 1.418(12) . ?
O3S C3S 1.419(12) . ?
O4S C4S 1.425(12) . ?
O5S C5S 1.423(12) . ?
O5SA C5S 1.420(13) . ?
O6S C6S 1.420(13) . ?

loop_
_geom_torsion_atom_site_label_1
_geom_torsion_atom_site_label_2
_geom_torsion_atom_site_label_3
_geom_torsion_atom_site_label_4
_geom_torsion
_geom_torsion_site_symmetry_1
_geom_torsion_site_symmetry_2
_geom_torsion_site_symmetry_3
_geom_torsion_site_symmetry_4
_geom_torsion_publ_flag
O2 U1 O5 C6 96.5(11) . . . . ?
O1 U1 O5 C6 -85.5(11) . . . . ?
O13 U1 O5 C6 9.8(15) . . . . ?
O18 U1 O5 C6 -172.0(12) . . . . ?
O6 U1 O5 C6 2.6(10) . . . . ?
O14 U1 O5 C6 -173.6(9) . . . . ?
O2 U1 O6 C5 -89.0(11) . . . . ?
O1 U1 O6 C5 90.0(11) . . . . ?
O13 U1 O6 C5 -179.5(11) . . . . ?
O18 U1 O6 C5 4.4(14) . . . . ?
O14 U1 O6 C5 172.5(10) . . . . ?
O5 U1 O6 C5 -3.1(10) . . . . ?
O3 U2 O7 C17 99.6(11) . . . . ?
O4 U2 O7 C17 -79.8(11) . . . . ?
O17 U2 O7 C17 12.6(14) . . . . ?
O12 U2 O7 C17 -168.0(11) . . . . ?
O11 U2 O7 C17 -171.3(10) . . . . ?
O8 U2 O7 C17 5.4(10) . . . . ?
O3 U2 O8 C16 -94.0(11) . . . . ?
O4 U2 O8 C16 87.9(11) . . . . ?
O17 U2 O8 C16 178.6(11) . . . . ?
O7 U2 O8 C16 -6.6(10) . . . . ?
O12 U2 O8 C16 5.9(14) . . . . ?
O11 U2 O8 C16 170.5(9) . . . . ?
O3 U2 O11 C28 88.1(11) . . . . ?
O4 U2 O11 C28 -93.4(11) . . . . ?
O17 U2 O11 C28 176.5(12) . . . . ?
O7 U2 O11 C28 -0.7(15) . . . . ?
O12 U2 O11 C28 -4.3(10) . . . . ?
O8 U2 O11 C28 -175.5(9) . . . . ?
O3 U2 O12 C27 -87.9(11) . . . . ?
O4 U2 O12 C27 90.4(11) . . . . ?
O17 U2 O12 C27 2.7(14) . . . . ?
O7 U2 O12 C27 -176.7(11) . . . . ?
O11 U2 O12 C27 1.4(10) . . . . ?
O8 U2 O12 C27 171.9(9) . . . . ?
O2 U1 O13 C39 97.0(11) . . . . ?
O1 U1 O13 C39 -81.4(11) . . . . ?
O18 U1 O13 C39 5.4(14) . . . . ?
O6 U1 O13 C39 -170.6(11) . . . . ?
O14 U1 O13 C39 5.0(10) . . . . ?
O5 U1 O13 C39 -177.2(10) . . . . ?
O2 U1 O14 C38 -93.7(11) . . . . ?
O1 U1 O14 C38 88.0(11) . . . . ?
O13 U1 O14 C38 -3.8(10) . . . . ?
O18 U1 O14 C38 176.5(11) . . . . ?
O6 U1 O14 C38 4.9(14) . . . . ?
O5 U1 O14 C38 178.1(9) . . . . ?
C46 S7A O17 S7 -54.6(12) . . . . ?
C45 S7A O17 S7 53.8(12) . . . . ?
C46 S7A O17 U2 -153(4) . . . . ?
C45 S7A O17 U2 -44(5) . . . . ?
C46 S7 O17 S7A 52.0(10) . . . . ?
C45 S7 O17 S7A -51.9(10) . . . . ?
C46 S7 O17 U2 -150.4(10) . . . . ?
C45 S7 O17 U2 105.7(9) . . . . ?
O3 U2 O17 S7A 109(4) . . . . ?
O4 U2 O17 S7A -70(4) . . . . ?
O7 U2 O17 S7A -164(4) . . . . ?
O12 U2 O17 S7A 17(5) . . . . ?
O11 U2 O17 S7A 18(4) . . . . ?
O8 U2 O17 S7A -157(4) . . . . ?
O3 U2 O17 S7 24.5(8) . . . . ?
O4 U2 O17 S7 -154.8(9) . . . . ?
O7 U2 O17 S7 111.6(8) . . . . ?
O12 U2 O17 S7 -67.5(11) . . . . ?
O11 U2 O17 S7 -66.3(8) . . . . ?
O8 U2 O17 S7 118.5(9) . . . . ?
C47 S8A O18 S8 65.7(10) . . . . ?
C48A S8A O18 S8 -33(2) . . . . ?
C47 S8A O18 U1 -161.5(9) . . . . ?
C48A S8A O18 U1 99(3) . . . . ?
C48 S8 O18 S8A 44.9(15) . . . . ?
C47 S8 O18 S8A -61.7(10) . . . . ?
C48 S8 O18 U1 -49.7(19) . . . . ?
C47 S8 O18 U1 -156.3(14) . . . . ?
O2 U1 O18 S8A -2.1(12) . . . . ?
O1 U1 O18 S8A 177.5(12) . . . . ?
O13 U1 O18 S8A 89.7(12) . . . . ?
O6 U1 O18 S8A -96.2(12) . . . . ?
O14 U1 O18 S8A 90.1(12) . . . . ?
O5 U1 O18 S8A -88.9(12) . . . . ?
O2 U1 O18 S8 59.7(14) . . . . ?
O1 U1 O18 S8 -120.8(14) . . . . ?
O13 U1 O18 S8 151.5(12) . . . . ?
O6 U1 O18 S8 -34.5(17) . . . . ?
O14 U1 O18 S8 151.8(15) . . . . ?
O5 U1 O18 S8 -27.1(13) . . . . ?
C6 N1 C2 C3 2(2) . . . . ?
C1 N1 C2 C3 -178.6(14) . . . . ?
N1 C2 C3 C4 0(2) . . . . ?
C2 C3 C4 C5 -3(2) . . . . ?
C2 C3 C4 C7 174.3(15) . . . . ?
U1 O6 C5 C4 -173.9(13) . . . . ?
U1 O6 C5 C6 2.9(17) . . . . ?
C3 C4 C5 O6 -179.0(15) . . . . ?
C7 C4 C5 O6 4(3) . . . . ?
C3 C4 C5 C6 4(2) . . . . ?
C7 C4 C5 C6 -172.8(15) . . . . ?
U1 O5 C6 N1 177.2(10) . . . . ?
U1 O5 C6 C5 -2(2) . . . . ?
C2 N1 C6 O5 179.8(14) . . . . ?
C1 N1 C6 O5 0(2) . . . . ?
C2 N1 C6 C5 0(2) . . . . ?
C1 N1 C6 C5 179.9(13) . . . . ?
O6 C5 C6 O5 0(2) . . . . ?
C4 C5 C6 O5 177.0(16) . . . . ?
O6 C5 C6 N1 -179.8(13) . . . . ?
C4 C5 C6 N1 -3(2) . . . . ?
C8 N2 C7 O9 -19(2) . . . . ?
C8 N2 C7 C4 161.0(14) . . . . ?
C5 C4 C7 O9 170.9(16) . . . . ?
C3 C4 C7 O9 -6(2) . . . . ?
C5 C4 C7 N2 -9(2) . . . . ?
C3 C4 C7 N2 173.2(14) . . . . ?
C7 N2 C8 C11 -113.9(16) . . . . ?
C7 N2 C8 C9 68.9(19) . . . . ?
N2 C8 C9 S2 -2(2) . . . . ?
C11 C8 C9 S2 -179.9(12) . . . . ?
N2 C8 C9 S1 176.3(10) . . . . ?
C11 C8 C9 S1 -1.2(16) . . . . ?
C19 S2 C9 C8 176.0(14) . . . . ?
C19 S2 C9 S1 -2.5(13) . . . . ?
C10 S1 C9 C8 -0.2(12) . . . . ?
C10 S1 C9 S2 178.5(11) . . . . ?
C21 S3 C10 C11 91.3(15) . . . . ?
C21 S3 C10 S1 -88.5(10) . . . . ?
C9 S1 C10 C11 1.6(12) . . . . ?
C9 S1 C10 S3 -178.6(10) . . . . ?
N2 C8 C11 C10 -174.9(13) . . . . ?
C9 C8 C11 C10 2.5(18) . . . . ?
N2 C8 C11 N3 1(2) . . . . ?
C9 C8 C11 N3 178.2(13) . . . . ?
S3 C10 C11 C8 177.6(11) . . . . ?
S1 C10 C11 C8 -2.6(16) . . . . ?
S3 C10 C11 N3 2(2) . . . . ?
S1 C10 C11 N3 -178.5(10) . . . . ?
C12 N3 C11 C8 57(2) . . . . ?
C12 N3 C11 C10 -127.0(15) . . . . ?
C11 N3 C12 O10 -17(2) . . . . ?
C11 N3 C12 C13 162.5(13) . . . . ?
O10 C12 C13 C17 163.8(15) . . . . ?
N3 C12 C13 C17 -16(2) . . . . ?
O10 C12 C13 C14 -10(2) . . . . ?
N3 C12 C13 C14 170.5(13) . . . . ?
C17 C13 C14 C15 -4(2) . . . . ?
C12 C13 C14 C15 170.4(14) . . . . ?
C13 C14 C15 N4 0(2) . . . . ?
C16 N4 C15 C14 2(2) . . . . ?
C18 N4 C15 C14 179.6(15) . . . . ?
U2 O8 C16 N4 -175.1(10) . . . . ?
U2 O8 C16 C17 7.6(18) . . . . ?
C15 N4 C16 O8 -178.5(13) . . . . ?
C18 N4 C16 O8 4(2) . . . . ?
C15 N4 C16 C17 -1(2) . . . . ?
C18 N4 C16 C17 -178.4(14) . . . . ?
U2 O7 C17 C13 178.7(11) . . . . ?
U2 O7 C17 C16 -3.8(17) . . . . ?
C14 C13 C17 O7 -177.7(14) . . . . ?
C12 C13 C17 O7 8(2) . . . . ?
C14 C13 C17 C16 5(2) . . . . ?
C12 C13 C17 C16 -168.9(14) . . . . ?
O8 C16 C17 O7 -3(2) . . . . ?
N4 C16 C17 O7 179.8(13) . . . . ?
O8 C16 C17 C13 174.7(14) . . . . ?
N4 C16 C17 C13 -3(2) . . . . ?
C9 S2 C19 C20 163.4(12) . . . . ?
C10 S3 C21 C22 -73.3(17) . . . . ?
C28 N5 C24 C25 1(2) . . . . ?
C23 N5 C24 C25 -177.6(15) . . . . ?
N5 C24 C25 C26 1(3) . . . . ?
C24 C25 C26 C27 -3(2) . . . . ?
C24 C25 C26 C29 173.2(15) . . . . ?
U2 O12 C27 C26 -178.4(11) . . . . ?
U2 O12 C27 C28 1.3(17) . . . . ?
C25 C26 C27 O12 -178.2(14) . . . . ?
C29 C26 C27 O12 6(2) . . . . ?
C25 C26 C27 C28 2(2) . . . . ?
C29 C26 C27 C28 -173.3(13) . . . . ?
U2 O11 C28 N5 -178.5(10) . . . . ?
U2 O11 C28 C27 6.9(18) . . . . ?
C24 N5 C28 O11 -175.6(14) . . . . ?
C23 N5 C28 O11 3(2) . . . . ?
C24 N5 C28 C27 -1(2) . . . . ?
C23 N5 C28 C27 177.2(14) . . . . ?
O12 C27 C28 O11 -6(2) . . . . ?
C26 C27 C28 O11 174.2(14) . . . . ?
O12 C27 C28 N5 180.0(13) . . . . ?
C26 C27 C28 N5 0(2) . . . . ?
C30 N6 C29 O15 -8(2) . . . . ?
C30 N6 C29 C26 173.1(13) . . . . ?
C27 C26 C29 O15 174.5(15) . . . . ?
C25 C26 C29 O15 -1(2) . . . . ?
C27 C26 C29 N6 -7(2) . . . . ?
C25 C26 C29 N6 177.9(13) . . . . ?
C29 N6 C30 C31 57(2) . . . . ?
C29 N6 C30 C33 -128.9(15) . . . . ?
N6 C30 C31 S4 174.6(11) . . . . ?
C33 C30 C31 S4 -0.3(15) . . . . ?
N6 C30 C31 S5 -4(2) . . . . ?
C33 C30 C31 S5 -178.5(10) . . . . ?
C32 S4 C31 C30 0.3(11) . . . . ?
C32 S4 C31 S5 178.5(9) . . . . ?
C41 S5 C31 C30 162.3(12) . . . . ?
C41 S5 C31 S4 -15.7(11) . . . . ?
C31 S4 C32 C33 -0.2(11) . . . . ?
C31 S4 C32 S6 -176.1(9) . . . . ?
C43 S6 C32 C33 91.1(17) . . . . ?
C43 S6 C32 S4 -93.6(13) . . . . ?
S4 C32 C33 N7 -179.1(11) . . . . ?
S6 C32 C33 N7 -3(2) . . . . ?
S4 C32 C33 C30 0.0(16) . . . . ?
S6 C32 C33 C30 175.7(10) . . . . ?
C34 N7 C33 C32 -121.6(16) . . . . ?
C34 N7 C33 C30 59(2) . . . . ?
C31 C30 C33 C32 0.1(17) . . . . ?
N6 C30 C33 C32 -174.9(13) . . . . ?
C31 C30 C33 N7 179.3(12) . . . . ?
N6 C30 C33 N7 4(2) . . . . ?
C33 N7 C34 O16 -15(2) . . . . ?
C33 N7 C34 C35 163.0(13) . . . . ?
O16 C34 C35 C39 163.8(16) . . . . ?
N7 C34 C35 C39 -15(2) . . . . ?
O16 C34 C35 C36 -13(2) . . . . ?
N7 C34 C35 C36 168.5(15) . . . . ?
C39 C35 C36 C37 -5(3) . . . . ?
C34 C35 C36 C37 172.2(15) . . . . ?
C35 C36 C37 N8 4(3) . . . . ?
C38 N8 C37 C36 -4(2) . . . . ?
C40 N8 C37 C36 177.9(15) . . . . ?
U1 O14 C38 N8 -171.5(10) . . . . ?
U1 O14 C38 C39 2.6(18) . . . . ?
C37 N8 C38 O14 179.4(14) . . . . ?
C40 N8 C38 O14 -3(2) . . . . ?
C37 N8 C38 C39 6(2) . . . . ?
C40 N8 C38 C39 -176.6(14) . . . . ?
U1 O13 C39 C35 176.8(12) . . . . ?
U1 O13 C39 C38 -5.7(19) . . . . ?
C36 C35 C39 O13 -176.5(15) . . . . ?
C34 C35 C39 O13 7(3) . . . . ?
C36 C35 C39 C38 6(2) . . . . ?
C34 C35 C39 C38 -170.9(14) . . . . ?
O14 C38 C39 O13 2(2) . . . . ?
N8 C38 C39 O13 175.8(14) . . . . ?
O14 C38 C39 C35 179.6(14) . . . . ?
N8 C38 C39 C35 -7(2) . . . . ?
C31 S5 C41 C42 168.0(11) . . . . ?
C32 S6 C43 C44A -77(2) . . . . ?
C32 S6 C43 C44 -162(3) . . . . ?
O17 S7A C45 S7 -51.7(12) . . . . ?
C46 S7A C45 S7 59.6(12) . . . . ?
O17 S7 C45 S7A 50.3(11) . . . . ?
C46 S7 C45 S7A -56.8(10) . . . . ?
O17 S7A C46 S7 52.4(12) . . . . ?
C45 S7A C46 S7 -59.5(11) . . . . ?
O17 S7 C46 S7A -50.8(11) . . . . ?
C45 S7 C46 S7A 57.3(11) . . . . ?
O18 S8A C47 S8 -62.7(10) . . . . ?
C48A S8A C47 S8 47(3) . . . . ?
O18 S8 C47 S8A 59.3(11) . . . . ?
C48 S8 C47 S8A -49.8(14) . . . . ?
